data_4318480
loop_
_publ_author_name
'Peter Karsten'
'Ademir Neves'
'Adailton J. Bortoluzzi'
'Mauricio Lanznaster'
'Valderes Drago'

_publ_section_title
;
 Synthesis, Structure, Properties, and Phosphatase-Like Activity of the
 First Heterodinuclear FeIIIMnII Complex with the Unsymmetric Ligand
 H2BPBPMP as a Model for the PAP in Sweet Potato
;
_journal_name_full 'Inorganic Chemistry'
_journal_page_first 4624
_journal_page_last 4626
_journal_paper_doi 10.1021/ic025674k
_journal_volume 41
_journal_year 2002
_chemical_formula_moiety '[FeMn(BPBPMP)(OAc)2]ClO4 1/3H2O'
_chemical_formula_sum 'C38 H39.6 Cl Fe Mn N5 O10.3'
_chemical_formula_weight 877,38
_chemical_name_common '[FeMn(BPBPMP)(OAc)2]ClO4 1/3H2O'
_chemical_name_systematic
; 
{2-[bis(2-pyridylmethyl)-aminomethyl]-6-[(2-hydroxybenzyl)(2-pyridylmethyl)
-aminomethyl]-4-methylphenolate}iron(III)manganese(II) diacetate perchlorate 
hydrate
;
_space_group_IT_number 14
_symmetry_cell_setting monoclinic
_symmetry_space_group_name_Hall '-P 2ybc'
_symmetry_space_group_name_H-M 'P 1 21/c 1'
_atom_sites_solution_hydrogens geom
_atom_sites_solution_primary direct
_atom_sites_solution_secondary difmap
_audit_creation_method SHELXL-97
_cell_angle_alpha 90.00
_cell_angle_beta 117.194(14)
_cell_angle_gamma 90.00
_cell_formula_units_Z 4
_cell_length_a 19.513(3)
_cell_length_b 10.7500(18)
_cell_length_c 20.908(7)
_cell_measurement_reflns_used 25
_cell_measurement_temperature 208(2)
_cell_measurement_theta_max 17.3
_cell_measurement_theta_min 9.0
_cell_volume 3901.0(17)
_computing_cell_refinement CAD4
_computing_data_collection CAD4
_computing_data_reduction 'HELENA (Spek, 1966)'
_computing_molecular_graphics 'ORTEP 3 (L.J. Farrugia, 1997)'
_computing_publication_material 'SHELXL-97 (Sheldrick, 1997)'
_computing_structure_refinement 'SHELXL-97 (Sheldrick, 1997)'
_computing_structure_solution 'SHELXS-97 (Sheldrick, 1990)'
_diffrn_ambient_temperature 208(2)
_diffrn_measured_fraction_theta_full 0.771
_diffrn_measured_fraction_theta_max 0.771
_diffrn_measurement_device_type 'CAD4 ENRAF NONIUS'
_diffrn_measurement_method '\w scans'
_diffrn_radiation_monochromator graphite
_diffrn_radiation_source 'fine-focus sealed tube'
_diffrn_radiation_type MoK\a
_diffrn_radiation_wavelength 0.71073
_diffrn_reflns_av_R_equivalents 0.0000
_diffrn_reflns_av_sigmaI/netI 0.0416
_diffrn_reflns_limit_h_max 23
_diffrn_reflns_limit_h_min -18
_diffrn_reflns_limit_k_max 0
_diffrn_reflns_limit_k_min -12
_diffrn_reflns_limit_l_max -3
_diffrn_reflns_limit_l_min -24
_diffrn_reflns_number 5654
_diffrn_reflns_theta_full 25.07
_diffrn_reflns_theta_max 25.07
_diffrn_reflns_theta_min 3.91
_diffrn_standards_decay_% 0
_diffrn_standards_interval_count 400
_diffrn_standards_interval_time 3600
_diffrn_standards_number 3
_exptl_absorpt_coefficient_mu 0.828
_exptl_absorpt_correction_T_max 1.0000
_exptl_absorpt_correction_T_min 0.8530
_exptl_absorpt_correction_type psi-scan
_exptl_crystal_colour violet
_exptl_crystal_density_diffrn 1.485
_exptl_crystal_density_method 'not measured'
_exptl_crystal_description block
_exptl_crystal_F_000 1800
_exptl_crystal_size_max 0.3
_exptl_crystal_size_mid 0.25
_exptl_crystal_size_min 0.2
_refine_diff_density_max 0.994
_refine_diff_density_min -0.466
_refine_diff_density_rms 0.064
_refine_ls_extinction_coef 0.0000(3)
_refine_ls_extinction_expression Fc^*^=kFc[1+0.001xFc^2^\l^3^/sin(2\q)]^-1/4^
_refine_ls_extinction_method SHELXL
_refine_ls_goodness_of_fit_ref 1.029
_refine_ls_hydrogen_treatment mixed
_refine_ls_matrix_type full
_refine_ls_number_parameters 512
_refine_ls_number_reflns 5654
_refine_ls_number_restraints 0
_refine_ls_restrained_S_all 1.029
_refine_ls_R_factor_all 0.0758
_refine_ls_R_factor_gt 0.0443
_refine_ls_shift/su_max 1.578
_refine_ls_shift/su_mean 0.003
_refine_ls_structure_factor_coef Fsqd
_refine_ls_weighting_details 'w=1/[\s^2^(Fo^2^)+(0.0666P)^2^+4.0509P] where P=(Fo^2^+2Fc^2^)/3'
_refine_ls_weighting_scheme calc
_refine_ls_wR_factor_gt 0.1125
_refine_ls_wR_factor_ref 0.1255
_reflns_number_gt 4241
_reflns_number_total 5654
_reflns_threshold_expression >2sigma(I)
_cod_data_source_file ic025674k_s1.cif
_cod_data_source_block l1mnfe
_cod_depositor_comments
;
The following automatic conversions were performed:

'_exptl_absorpt_correction_type' value 'Psi-scan' changed to
'psi-scan' according to the built-in table from CIF Core dictionary
named 'cif_core.dic' version 2.4.1 from 2010-06-29.

Automatic conversion script
Id: cif_fix_values 1646 2011-03-28 12:23:43Z adriana 

The following automatic conversions were performed:

'_refine_ls_weighting_scheme' value 'calc
w=1/[\s^2^(Fo^2^)+(0.0666P)^2^+4.0509P] where P=(Fo^2^+2Fc^2^)/3' was
changed to 'calc'. New tag '_refine_ls_weighting_details' was
created. The value of the new tag was set to
'w=1/[\s^2^(Fo^2^)+(0.0666P)^2^+4.0509P] where P=(Fo^2^+2Fc^2^)/3'.

Automatic conversion script
Id: cif_fix_values 3143 2015-03-26 13:38:13Z robertas 
;
_cod_original_cell_volume 3900.9(16)
_cod_original_sg_symbol_H-M 'P 21/c'
_cod_database_code 4318480

loop_
_symmetry_equiv_pos_as_xyz
'x, y, z'
'-x, y+1/2, -z+1/2'
'-x, -y, -z'
'x, -y-1/2, z-1/2'

loop_
_atom_site_label
_atom_site_type_symbol
_atom_site_fract_x
_atom_site_fract_y
_atom_site_fract_z
_atom_site_U_iso_or_equiv
_atom_site_adp_type
_atom_site_occupancy
_atom_site_calc_flag
_atom_site_refinement_flags
_atom_site_disorder_assembly
_atom_site_disorder_group
Fe1 Fe 0.17916(3) 0.06814(5) 0.45803(2) 0.02394(15) Uani 1 d . . .
Mn1 Mn 0.19192(3) -0.00209(5) 0.29982(3) 0.02995(17) Uani 1 d . . .
Cl1 Cl 0.58824(9) 0.41790(11) 0.35558(6) 0.0542(3) Uani 1 d . . .
O1 O 0.24101(14) 0.0867(2) 0.40371(11) 0.0275(5) Uani 1 d . . .
O20 O 0.12378(16) 0.0657(2) 0.51182(13) 0.0321(6) Uani 1 d . . .
O61 O 0.08269(17) 0.1224(3) 0.36894(12) 0.0395(7) Uani 1 d . . .
O62 O 0.07672(19) 0.0444(4) 0.26704(15) 0.0507(8) Uani 1 d . . .
O71 O 0.16949(17) -0.1139(3) 0.44447(13) 0.0353(6) Uani 1 d . . .
O72 O 0.1918(2) -0.1753(3) 0.35378(14) 0.0457(8) Uani 1 d . . .
O101 O 0.5849(3) 0.3340(4) 0.30209(18) 0.0812(14) Uani 1 d . . .
O102 O 0.5825(3) 0.5407(4) 0.3317(2) 0.0832(13) Uani 1 d . . .
O103 O 0.5228(5) 0.3967(8) 0.3651(5) 0.162(3) Uani 1 d . . .
O104 O 0.6422(6) 0.3918(8) 0.4205(3) 0.222(6) Uani 1 d . . .
N1 N 0.21132(17) 0.2614(3) 0.49699(14) 0.0259(6) Uani 1 d . . .
N4 N 0.31490(19) -0.0419(3) 0.31992(15) 0.0325(7) Uani 1 d . . .
N32 N 0.28995(18) 0.0421(3) 0.55269(14) 0.0273(7) Uani 1 d . . .
N42 N 0.2272(2) 0.1751(3) 0.26216(15) 0.0367(8) Uani 1 d . . .
N52 N 0.1794(2) -0.1303(3) 0.21019(15) 0.0350(8) Uani 1 d . . .
C2 C 0.2443(2) 0.3281(3) 0.45468(19) 0.0307(8) Uani 1 d . . .
H2A H 0.2567 0.4127 0.4724 0.037 Uiso 1 calc R . .
H2B H 0.2056 0.3322 0.4048 0.037 Uiso 1 calc R . .
C3 C 0.3690(2) -0.0354(4) 0.39825(18) 0.0333(8) Uani 1 d . . .
H3A H 0.4198 -0.0608 0.4059 0.040 Uiso 1 calc R . .
H3B H 0.3522 -0.0937 0.4236 0.040 Uiso 1 calc R . .
C5 C 0.5290(3) 0.3355(5) 0.5278(2) 0.0471(10) Uani 1 d . . .
H5A H 0.5236 0.4148 0.5461 0.071 Uiso 0.50 calc PR . .
H5B H 0.5490 0.3472 0.4940 0.071 Uiso 0.50 calc PR . .
H5C H 0.5638 0.2845 0.5669 0.071 Uiso 0.50 calc PR . .
H5D H 0.5674 0.2828 0.5252 0.071 Uiso 0.50 calc PR . .
H5E H 0.5420 0.3505 0.5773 0.071 Uiso 0.50 calc PR . .
H5F H 0.5271 0.4132 0.5044 0.071 Uiso 0.50 calc PR . .
C11 C 0.3154(2) 0.2676(3) 0.45842(17) 0.0279(8) Uani 1 d . . .
C12 C 0.3093(2) 0.1478(3) 0.43014(16) 0.0264(7) Uani 1 d . . .
C13 C 0.3742(2) 0.0924(4) 0.42959(17) 0.0301(8) Uani 1 d . . .
C14 C 0.4435(2) 0.1561(4) 0.46001(18) 0.0326(8) Uani 1 d . . .
H14 H 0.4863 0.1191 0.4595 0.039 Uiso 1 calc R . .
C15 C 0.4520(2) 0.2732(4) 0.49130(19) 0.0348(9) Uani 1 d . . .
C16 C 0.3863(2) 0.3278(4) 0.48922(19) 0.0319(8) Uani 1 d . . .
H16 H 0.3900 0.4065 0.5089 0.038 Uiso 1 calc R . .
C20 C 0.1415(2) 0.3311(4) 0.4877(2) 0.0322(8) Uani 1 d . . .
H20A H 0.1051 0.3323 0.4370 0.039 Uiso 1 calc R . .
H20B H 0.1561 0.4165 0.5027 0.039 Uiso 1 calc R . .
C21 C 0.1012(2) 0.2795(4) 0.52876(18) 0.0299(8) Uani 1 d . . .
C22 C 0.0926(2) 0.1521(4) 0.53591(17) 0.0290(8) Uani 1 d . . .
C23 C 0.0486(2) 0.1116(4) 0.57047(18) 0.0344(9) Uani 1 d . . .
H23 H 0.0414 0.0271 0.5749 0.041 Uiso 1 calc R . .
C24 C 0.0164(2) 0.1992(4) 0.5977(2) 0.0415(10) Uani 1 d . . .
H24 H -0.0127 0.1724 0.6200 0.050 Uiso 1 calc R . .
C25 C 0.0265(3) 0.3243(5) 0.5924(2) 0.0464(11) Uani 1 d . . .
H25 H 0.0053 0.3818 0.6115 0.056 Uiso 1 calc R . .
C26 C 0.0689(2) 0.3637(4) 0.5580(2) 0.0400(9) Uani 1 d . . .
H26 H 0.0759 0.4484 0.5543 0.048 Uiso 1 calc R . .
C30 C 0.2682(2) 0.2564(4) 0.57386(18) 0.0296(8) Uani 1 d . . .
H30A H 0.2412 0.2515 0.6029 0.035 Uiso 1 calc R . .
H30B H 0.2984 0.3324 0.5867 0.035 Uiso 1 calc R . .
C31 C 0.3213(2) 0.1465(3) 0.59015(16) 0.0254(7) Uani 1 d . . .
C33 C 0.3340(2) -0.0603(4) 0.56760(18) 0.0307(8) Uani 1 d . . .
H33 H 0.3123 -0.1323 0.5416 0.037 Uiso 1 calc R . .
C34 C 0.4092(2) -0.0637(4) 0.6193(2) 0.0387(9) Uani 1 d . . .
H34 H 0.4380 -0.1364 0.6286 0.046 Uiso 1 calc R . .
C35 C 0.4410(3) 0.0440(5) 0.6573(2) 0.0425(10) Uani 1 d . . .
H35 H 0.4920 0.0446 0.6928 0.051 Uiso 1 calc R . .
C36 C 0.3974(2) 0.1503(4) 0.64259(19) 0.0357(9) Uani 1 d . . .
H36 H 0.4186 0.2236 0.6674 0.043 Uiso 1 calc R . .
C40 C 0.3365(3) 0.0484(4) 0.2789(2) 0.0413(10) Uani 1 d . . .
H40A H 0.3200 0.0168 0.2307 0.050 Uiso 1 calc R . .
H40B H 0.3921 0.0565 0.3017 0.050 Uiso 1 calc R . .
C41 C 0.3015(2) 0.1743(4) 0.27436(18) 0.0386(10) Uani 1 d . . .
C43 C 0.1921(3) 0.2849(5) 0.2530(2) 0.0476(11) Uani 1 d . . .
H43 H 0.1410 0.2863 0.2446 0.057 Uiso 1 calc R . .
C44 C 0.2281(4) 0.3961(5) 0.2553(3) 0.0652(14) Uani 1 d . . .
H44 H 0.2015 0.4710 0.2476 0.078 Uiso 1 calc R . .
C45 C 0.3048(4) 0.3942(6) 0.2693(3) 0.0664(15) Uani 1 d . . .
H45 H 0.3310 0.4680 0.2724 0.080 Uiso 1 calc R . .
C46 C 0.3413(3) 0.2825(5) 0.2785(2) 0.0495(11) Uani 1 d . . .
H46 H 0.3926 0.2793 0.2875 0.059 Uiso 1 calc R . .
C50 C 0.3147(3) -0.1704(4) 0.2941(2) 0.0424(10) Uani 1 d . . .
H50A H 0.3152 -0.2293 0.3294 0.051 Uiso 1 calc R . .
H50B H 0.3608 -0.1837 0.2885 0.051 Uiso 1 calc R . .
C51 C 0.2438(3) -0.1934(4) 0.22239(19) 0.0373(9) Uani 1 d . . .
C53 C 0.1152(3) -0.1544(4) 0.15029(19) 0.0392(9) Uani 1 d . . .
H53 H 0.0706 -0.1110 0.1417 0.047 Uiso 1 calc R . .
C54 C 0.1120(3) -0.2416(4) 0.0999(2) 0.0456(11) Uani 1 d . . .
H54 H 0.0662 -0.2561 0.0586 0.055 Uiso 1 calc R . .
C55 C 0.1774(3) -0.3054(5) 0.1123(2) 0.0513(12) Uani 1 d . . .
H55 H 0.1764 -0.3648 0.0795 0.062 Uiso 1 calc R . .
C56 C 0.2452(3) -0.2811(5) 0.1740(2) 0.0474(11) Uani 1 d . . .
H56 H 0.2905 -0.3225 0.1828 0.057 Uiso 1 calc R . .
C63 C 0.0483(3) 0.0964(5) 0.3031(2) 0.0451(11) Uani 1 d . . .
C64 C -0.0344(4) 0.1347(11) 0.2640(3) 0.119(4) Uani 1 d . . .
H64A H -0.0494 0.1732 0.2972 0.178 Uiso 0.50 calc PR . .
H64B H -0.0659 0.0628 0.2431 0.178 Uiso 0.50 calc PR . .
H64C H -0.0410 0.1928 0.2268 0.178 Uiso 0.50 calc PR . .
H64D H -0.0548 0.1127 0.2142 0.178 Uiso 0.50 calc PR . .
H64E H -0.0383 0.2231 0.2683 0.178 Uiso 0.50 calc PR . .
H64F H -0.0632 0.0930 0.2846 0.178 Uiso 0.50 calc PR . .
C73 C 0.1830(3) -0.1963(4) 0.40767(19) 0.0329(9) Uani 1 d . . .
C74 C 0.1878(3) -0.3273(4) 0.4336(2) 0.0487(11) Uani 1 d . . .
H74A H 0.1795 -0.3284 0.4755 0.073 Uiso 0.50 calc PR . .
H74B H 0.2378 -0.3607 0.4455 0.073 Uiso 0.50 calc PR . .
H74C H 0.1491 -0.3769 0.3964 0.073 Uiso 0.50 calc PR . .
H74D H 0.1981 -0.3823 0.4028 0.073 Uiso 0.50 calc PR . .
H74E H 0.1398 -0.3499 0.4328 0.073 Uiso 0.50 calc PR . .
H74F H 0.2286 -0.3338 0.4819 0.073 Uiso 0.50 calc PR . .
O1W O 0.4280(3) 0.6228(4) 0.2879(2) 0.094(5) Uani 0.30 d PR . .

loop_
_atom_site_aniso_label
_atom_site_aniso_U_11
_atom_site_aniso_U_22
_atom_site_aniso_U_33
_atom_site_aniso_U_23
_atom_site_aniso_U_13
_atom_site_aniso_U_12
Fe1 0.0249(3) 0.0214(3) 0.0236(2) 0.00035(19) 0.0095(2) -0.0001(2)
Mn1 0.0306(3) 0.0321(3) 0.0248(3) -0.0015(2) 0.0107(2) 0.0017(2)
Cl1 0.0868(10) 0.0359(6) 0.0397(5) -0.0024(4) 0.0287(6) -0.0033(6)
O1 0.0295(15) 0.0284(14) 0.0244(11) -0.0012(9) 0.0122(10) -0.0020(11)
O20 0.0374(16) 0.0280(14) 0.0364(13) -0.0011(11) 0.0217(12) -0.0029(12)
O61 0.0311(17) 0.0493(19) 0.0274(13) 0.0010(11) 0.0042(11) 0.0075(14)
O62 0.0378(19) 0.070(2) 0.0447(16) -0.0019(15) 0.0196(14) 0.0093(17)
O71 0.0437(17) 0.0247(14) 0.0413(14) -0.0018(11) 0.0229(13) -0.0032(13)
O72 0.075(2) 0.0292(16) 0.0368(14) -0.0045(12) 0.0285(15) -0.0024(15)
O101 0.141(4) 0.044(2) 0.0543(19) -0.0028(16) 0.041(2) 0.019(3)
O102 0.108(4) 0.041(2) 0.082(3) -0.0040(18) 0.027(2) -0.010(2)
O103 0.190(8) 0.168(7) 0.210(7) -0.027(6) 0.161(7) -0.065(6)
O104 0.268(11) 0.145(7) 0.082(3) -0.047(4) -0.068(4) 0.127(7)
N1 0.0281(17) 0.0205(15) 0.0290(14) 0.0008(11) 0.0129(12) -0.0007(13)
N4 0.0315(19) 0.0365(19) 0.0250(14) -0.0059(13) 0.0090(13) 0.0040(15)
N32 0.0299(18) 0.0251(16) 0.0263(13) 0.0017(11) 0.0123(12) -0.0004(13)
N42 0.0327(19) 0.045(2) 0.0281(15) 0.0053(14) 0.0105(13) 0.0042(16)
N52 0.041(2) 0.0364(19) 0.0254(14) 0.0017(13) 0.0126(13) 0.0034(16)
C2 0.040(2) 0.0201(18) 0.0374(18) 0.0024(14) 0.0221(17) -0.0004(16)
C3 0.030(2) 0.036(2) 0.0274(17) -0.0020(15) 0.0078(15) 0.0065(17)
C5 0.032(2) 0.039(3) 0.063(3) 0.005(2) 0.0149(19) -0.004(2)
C11 0.033(2) 0.0250(19) 0.0280(16) 0.0034(14) 0.0163(15) 0.0004(16)
C12 0.028(2) 0.030(2) 0.0201(15) 0.0032(13) 0.0108(14) -0.0001(16)
C13 0.032(2) 0.033(2) 0.0223(15) 0.0029(14) 0.0104(14) 0.0055(16)
C14 0.031(2) 0.038(2) 0.0285(17) 0.0057(15) 0.0133(15) 0.0031(17)
C15 0.035(2) 0.034(2) 0.0334(18) 0.0060(16) 0.0129(16) -0.0043(18)
C16 0.038(2) 0.0238(19) 0.0357(18) 0.0029(14) 0.0178(16) -0.0036(17)
C20 0.031(2) 0.0234(19) 0.0409(19) 0.0012(15) 0.0152(16) 0.0035(16)
C21 0.025(2) 0.033(2) 0.0296(17) -0.0055(15) 0.0106(14) -0.0030(17)
C22 0.0243(19) 0.035(2) 0.0249(16) -0.0026(14) 0.0085(14) 0.0004(16)
C23 0.029(2) 0.041(2) 0.0303(17) -0.0038(16) 0.0111(15) -0.0055(18)
C24 0.034(2) 0.057(3) 0.0370(19) -0.0104(18) 0.0198(17) -0.007(2)
C25 0.041(3) 0.054(3) 0.051(2) -0.015(2) 0.027(2) 0.000(2)
C26 0.035(2) 0.039(2) 0.047(2) -0.0105(18) 0.0190(18) 0.001(2)
C30 0.032(2) 0.025(2) 0.0313(17) -0.0048(14) 0.0143(15) -0.0017(16)
C31 0.0268(19) 0.0276(19) 0.0227(15) 0.0009(13) 0.0121(14) -0.0009(15)
C33 0.033(2) 0.028(2) 0.0303(17) 0.0049(14) 0.0138(15) 0.0045(17)
C34 0.032(2) 0.039(2) 0.044(2) 0.0115(18) 0.0168(17) 0.0095(19)
C35 0.031(2) 0.054(3) 0.036(2) 0.0037(18) 0.0105(17) 0.005(2)
C36 0.033(2) 0.042(2) 0.0298(18) -0.0048(16) 0.0120(16) -0.0045(19)
C40 0.041(3) 0.053(3) 0.0328(19) -0.0033(18) 0.0197(18) 0.000(2)
C41 0.038(2) 0.055(3) 0.0215(16) 0.0048(16) 0.0127(16) 0.000(2)
C43 0.046(3) 0.047(3) 0.042(2) 0.0144(19) 0.0143(19) 0.007(2)
C44 0.064(4) 0.048(3) 0.072(3) 0.024(2) 0.021(3) 0.011(3)
C45 0.068(4) 0.057(4) 0.071(3) 0.018(3) 0.029(3) -0.010(3)
C46 0.050(3) 0.057(3) 0.045(2) 0.013(2) 0.024(2) -0.001(2)
C50 0.042(3) 0.044(3) 0.0336(19) -0.0077(17) 0.0101(17) 0.009(2)
C51 0.045(3) 0.036(2) 0.0263(17) -0.0036(15) 0.0128(17) 0.0047(19)
C53 0.045(3) 0.037(2) 0.0320(19) 0.0032(16) 0.0143(17) -0.001(2)
C54 0.052(3) 0.045(3) 0.0284(19) -0.0026(17) 0.0082(18) -0.007(2)
C55 0.063(3) 0.050(3) 0.039(2) -0.016(2) 0.022(2) -0.006(2)
C56 0.051(3) 0.047(3) 0.041(2) -0.0121(19) 0.0181(19) 0.004(2)
C63 0.037(3) 0.061(3) 0.034(2) 0.0079(19) 0.0126(18) 0.011(2)
C64 0.046(4) 0.241(11) 0.045(3) -0.028(4) 0.000(2) 0.052(5)
C73 0.034(2) 0.023(2) 0.0304(18) -0.0041(14) 0.0060(16) -0.0005(17)
C74 0.063(3) 0.027(2) 0.044(2) 0.0015(17) 0.014(2) 0.005(2)
O1W 0.079(11) 0.091(12) 0.110(10) -0.011(9) 0.042(9) 0.021(10)

loop_
_atom_type_symbol
_atom_type_description
_atom_type_scat_dispersion_real
_atom_type_scat_dispersion_imag
_atom_type_scat_source
C C 0.0033 0.0016 'International Tables Vol C Tables 4.2.6.8 and 6.1.1.4'
H H 0.0000 0.0000 'International Tables Vol C Tables 4.2.6.8 and 6.1.1.4'
Cl Cl 0.1484 0.1585 'International Tables Vol C Tables 4.2.6.8 and 6.1.1.4'
Fe Fe 0.3463 0.8444 'International Tables Vol C Tables 4.2.6.8 and 6.1.1.4'
Mn Mn 0.3368 0.7283 'International Tables Vol C Tables 4.2.6.8 and 6.1.1.4'
N N 0.0061 0.0033 'International Tables Vol C Tables 4.2.6.8 and 6.1.1.4'
O O 0.0106 0.0060 'International Tables Vol C Tables 4.2.6.8 and 6.1.1.4'

loop_
_geom_angle_atom_site_label_1
_geom_angle_atom_site_label_2
_geom_angle_atom_site_label_3
_geom_angle
_geom_angle_site_symmetry_1
_geom_angle_site_symmetry_3
_geom_angle_publ_flag
O20 Fe1 O71 91.65(11) . . ?
O20 Fe1 O1 174.78(11) . . ?
O71 Fe1 O1 93.45(10) . . ?
O20 Fe1 O61 90.43(12) . . ?
O71 Fe1 O61 99.50(13) . . ?
O1 Fe1 O61 89.84(11) . . ?
O20 Fe1 N32 93.31(11) . . ?
O71 Fe1 N32 89.60(12) . . ?
O1 Fe1 N32 85.61(10) . . ?
O61 Fe1 N32 170.07(12) . . ?
O20 Fe1 N1 86.38(11) . . ?
O71 Fe1 N1 167.18(11) . . ?
O1 Fe1 N1 88.40(10) . . ?
O61 Fe1 N1 93.19(12) . . ?
N32 Fe1 N1 77.88(11) . . ?
O62 Mn1 O1 98.08(11) . . ?
O62 Mn1 O72 96.85(14) . . ?
O1 Mn1 O72 87.82(10) . . ?
O62 Mn1 N52 100.51(13) . . ?
O1 Mn1 N52 160.18(11) . . ?
O72 Mn1 N52 83.22(11) . . ?
O62 Mn1 N4 171.72(11) . . ?
O1 Mn1 N4 87.24(10) . . ?
O72 Mn1 N4 89.65(13) . . ?
N52 Mn1 N4 75.10(12) . . ?
O62 Mn1 N42 97.82(13) . . ?
O1 Mn1 N42 84.99(10) . . ?
O72 Mn1 N42 164.44(13) . . ?
N52 Mn1 N42 99.16(12) . . ?
N4 Mn1 N42 76.25(12) . . ?
O104 Cl1 O102 117.8(5) . . ?
O104 Cl1 O103 99.8(7) . . ?
O102 Cl1 O103 106.0(5) . . ?
O104 Cl1 O101 114.0(4) . . ?
O102 Cl1 O101 110.6(2) . . ?
O103 Cl1 O101 107.1(4) . . ?
C12 O1 Fe1 123.36(19) . . ?
C12 O1 Mn1 121.77(18) . . ?
Fe1 O1 Mn1 114.86(12) . . ?
C22 O20 Fe1 134.8(2) . . ?
C63 O61 Fe1 138.2(3) . . ?
C63 O62 Mn1 127.9(3) . . ?
C73 O71 Fe1 137.8(2) . . ?
C73 O72 Mn1 131.4(2) . . ?
C30 N1 C20 110.3(3) . . ?
C30 N1 C2 110.4(3) . . ?
C20 N1 C2 107.3(3) . . ?
C30 N1 Fe1 108.2(2) . . ?
C20 N1 Fe1 109.6(2) . . ?
C2 N1 Fe1 111.0(2) . . ?
C40 N4 C50 110.8(3) . . ?
C40 N4 C3 111.1(3) . . ?
C50 N4 C3 109.1(3) . . ?
C40 N4 Mn1 108.9(2) . . ?
C50 N4 Mn1 106.3(3) . . ?
C3 N4 Mn1 110.5(2) . . ?
C33 N32 C31 118.4(3) . . ?
C33 N32 Fe1 125.4(2) . . ?
C31 N32 Fe1 114.8(2) . . ?
C43 N42 C41 118.0(4) . . ?
C43 N42 Mn1 124.8(3) . . ?
C41 N42 Mn1 113.3(3) . . ?
C53 N52 C51 118.4(3) . . ?
C53 N52 Mn1 126.9(3) . . ?
C51 N52 Mn1 114.5(2) . . ?
N1 C2 C11 113.6(3) . . ?
N4 C3 C13 113.2(3) . . ?
C16 C11 C12 119.9(3) . . ?
C16 C11 C2 121.5(3) . . ?
C12 C11 C2 118.5(3) . . ?
O1 C12 C11 119.8(3) . . ?
O1 C12 C13 120.9(3) . . ?
C11 C12 C13 119.3(3) . . ?
C14 C13 C12 118.8(4) . . ?
C14 C13 C3 120.6(3) . . ?
C12 C13 C3 120.5(3) . . ?
C13 C14 C15 123.0(4) . . ?
C16 C15 C14 117.1(4) . . ?
C16 C15 C5 121.5(4) . . ?
C14 C15 C5 121.4(4) . . ?
C11 C16 C15 121.7(4) . . ?
N1 C20 C21 115.1(3) . . ?
C26 C21 C22 119.3(3) . . ?
C26 C21 C20 117.9(4) . . ?
C22 C21 C20 122.7(3) . . ?
O20 C22 C21 123.1(3) . . ?
O20 C22 C23 117.8(4) . . ?
C21 C22 C23 119.0(3) . . ?
C24 C23 C22 119.5(4) . . ?
C25 C24 C23 121.5(4) . . ?
C24 C25 C26 118.9(4) . . ?
C25 C26 C21 121.7(4) . . ?
N1 C30 C31 111.8(3) . . ?
N32 C31 C36 121.5(3) . . ?
N32 C31 C30 116.1(3) . . ?
C36 C31 C30 122.3(3) . . ?
N32 C33 C34 123.2(4) . . ?
C33 C34 C35 118.0(4) . . ?
C36 C35 C34 120.0(4) . . ?
C35 C36 C31 118.9(4) . . ?
N4 C40 C41 112.8(3) . . ?
N42 C41 C46 122.1(4) . . ?
N42 C41 C40 115.9(4) . . ?
C46 C41 C40 122.0(4) . . ?
N42 C43 C44 122.9(5) . . ?
C43 C44 C45 118.6(5) . . ?
C46 C45 C44 119.1(5) . . ?
C45 C46 C41 119.4(5) . . ?
N4 C50 C51 111.1(3) . . ?
N52 C51 C56 122.0(4) . . ?
N52 C51 C50 117.0(3) . . ?
C56 C51 C50 120.9(4) . . ?
N52 C53 C54 122.8(4) . . ?
C55 C54 C53 118.8(4) . . ?
C54 C55 C56 119.5(4) . . ?
C55 C56 C51 118.5(4) . . ?
O62 C63 O61 126.7(4) . . ?
O62 C63 C64 117.2(4) . . ?
O61 C63 C64 116.1(4) . . ?
O72 C73 O71 125.2(4) . . ?
O72 C73 C74 119.4(3) . . ?
O71 C73 C74 115.5(3) . . ?

loop_
_geom_bond_atom_site_label_1
_geom_bond_atom_site_label_2
_geom_bond_distance
_geom_bond_site_symmetry_2
_geom_bond_publ_flag
Fe1 O20 1.882(2) . ?
Fe1 O71 1.974(3) . ?
Fe1 O1 2.010(2) . ?
Fe1 O61 2.037(3) . ?
Fe1 N32 2.181(3) . ?
Fe1 N1 2.215(3) . ?
Mn1 O62 2.089(3) . ?
Mn1 O1 2.155(2) . ?
Mn1 O72 2.178(3) . ?
Mn1 N52 2.248(3) . ?
Mn1 N4 2.279(3) . ?
Mn1 N42 2.285(4) . ?
Cl1 O104 1.313(5) . ?
Cl1 O102 1.397(4) . ?
Cl1 O103 1.399(6) . ?
Cl1 O101 1.415(4) . ?
O1 C12 1.356(4) . ?
O20 C22 1.329(4) . ?
O61 C63 1.256(5) . ?
O62 C63 1.253(5) . ?
O71 C73 1.278(5) . ?
O72 C73 1.236(4) . ?
N1 C30 1.479(4) . ?
N1 C20 1.488(5) . ?
N1 C2 1.494(4) . ?
N4 C40 1.478(5) . ?
N4 C50 1.483(5) . ?
N4 C3 1.490(4) . ?
N32 C33 1.342(5) . ?
N32 C31 1.346(5) . ?
N42 C43 1.334(6) . ?
N42 C41 1.352(5) . ?
N52 C53 1.330(5) . ?
N52 C51 1.345(5) . ?
C2 C11 1.502(5) . ?
C3 C13 1.506(5) . ?
C5 C15 1.497(6) . ?
C11 C16 1.390(5) . ?
C11 C12 1.400(5) . ?
C12 C13 1.405(5) . ?
C13 C14 1.384(6) . ?
C14 C15 1.392(6) . ?
C15 C16 1.392(6) . ?
C20 C21 1.509(5) . ?
C21 C26 1.393(5) . ?
C21 C22 1.396(6) . ?
C22 C23 1.419(5) . ?
C23 C24 1.391(6) . ?
C24 C25 1.371(7) . ?
C25 C26 1.387(6) . ?
C30 C31 1.505(5) . ?
C31 C36 1.385(5) . ?
C33 C34 1.370(6) . ?
C34 C35 1.381(7) . ?
C35 C36 1.373(6) . ?
C40 C41 1.499(6) . ?
C41 C46 1.379(7) . ?
C43 C44 1.376(8) . ?
C44 C45 1.389(9) . ?
C45 C46 1.364(8) . ?
C50 C51 1.525(6) . ?
C51 C56 1.393(6) . ?
C53 C54 1.389(6) . ?
C54 C55 1.365(7) . ?
C55 C56 1.386(7) . ?
C63 C64 1.496(7) . ?
C73 C74 1.497(6) . ?
